data_1571255
loop_
_publ_author_name
'Vijayakumar, Monica'
'Yhobu, Zhoveta'
'Ma\/lecki, Jan Grzegorz'
'Nagaraju, Dodahhali H.'
'Keri, Rangappa S.'
'Budagumpi, Srinivasa'

_publ_section_title
;
 Comprehensive enhancement in electrocatalytic oxygen evolution
 performance of nickel and cobalt complexes derived from \p-conjugated
 N-heterocyclic carbene ligands through carbon composite strategy
;
_journal_issue 9
_journal_name_full 'Catalysis Science &amp; Technology'
_journal_page_first 2489
_journal_page_last 2502
_journal_paper_doi 10.1039/D3CY01732J
_journal_volume 14
_journal_year 2024
_chemical_formula_moiety 'C20 H18 N3 O2, Br'
_chemical_formula_sum 'C20 H18 Br N3 O2'
_chemical_formula_weight 412.28
_space_group_crystal_system monoclinic
_space_group_IT_number 14
_space_group_name_Hall '-P 2ybc'
_space_group_name_H-M_alt 'P 1 21/c 1'
_atom_sites_solution_hydrogens mixed
_atom_sites_solution_primary direct
_audit_creation_date 2020-02-26
_audit_creation_method
;
Olex2 1.3
(compiled Nov 21 2019 18:26:39 for OlexSys, GUI svn.r6003)
;
_audit_update_record
;
2023-08-21 deposited with the CCDC.	2024-03-18 downloaded from the CCDC.
;
_cell_angle_alpha 90
_cell_angle_beta 99.883(5)
_cell_angle_gamma 90
_cell_formula_units_Z 4
_cell_length_a 13.4985(8)
_cell_length_b 16.3402(11)
_cell_length_c 8.5914(4)
_cell_measurement_reflns_used 2692
_cell_measurement_temperature 295(2)
_cell_measurement_theta_max 25.7450
_cell_measurement_theta_min 3.7730
_cell_volume 1866.87(19)
_computing_cell_refinement 'CrysAlisPro 1.171.40.67a (Rigaku OD, 2019)'
_computing_data_collection 'CrysAlisPro 1.171.40.67a (Rigaku OD, 2019)'
_computing_data_reduction 'CrysAlisPro 1.171.40.67a (Rigaku OD, 2019)'
_computing_molecular_graphics 'Olex2 1.3 (Dolomanov et al., 2009)'
_computing_publication_material 'Olex2 1.3 (Dolomanov et al., 2009)'
_computing_structure_refinement 'SHELXL 2018/3 (Sheldrick, 2015)'
_diffrn_ambient_temperature 295(2)
_diffrn_detector 'CCD plate'
_diffrn_detector_area_resol_mean 10.4015
_diffrn_detector_type Atlas
_diffrn_measured_fraction_theta_full 0.997
_diffrn_measured_fraction_theta_max 0.861
_diffrn_measurement_details
;
List of Runs (angles in degrees, time in seconds):

  # Type    Start    End  Width  t~exp~   \w     \q     \k     \f   Frames
#--------------------------------------------------------------------------
  1  \w     15.00  45.00   1.00   20.47    --    9.90 -99.00  60.00   30
  2  \w     18.00  45.00   1.00   20.47    --    9.90 -99.00  90.00   27
  3  \w    -88.00  42.00   1.00   20.47    --  -11.62   0.00 -90.00  130
;
_diffrn_measurement_device 'four-circle diffractometer'
_diffrn_measurement_device_type 'Xcalibur, Atlas, Gemini ultra'
_diffrn_measurement_method '\w scans'
_diffrn_orient_matrix_type 'CrysAlisPro convention (1999,Acta A55,543-557)'
_diffrn_orient_matrix_UB_11 -0.0366160000
_diffrn_orient_matrix_UB_12 0.0305985000
_diffrn_orient_matrix_UB_13 0.0050274000
_diffrn_orient_matrix_UB_21 0.0251116000
_diffrn_orient_matrix_UB_22 0.0269185000
_diffrn_orient_matrix_UB_23 -0.0450286000
_diffrn_orient_matrix_UB_31 -0.0295460000
_diffrn_orient_matrix_UB_32 -0.0150116000
_diffrn_orient_matrix_UB_33 -0.0704605000
_diffrn_radiation_monochromator graphite
_diffrn_radiation_probe x-ray
_diffrn_radiation_type 'Mo K\a'
_diffrn_radiation_wavelength 0.71073
_diffrn_reflns_av_R_equivalents 0.0287
_diffrn_reflns_av_unetI/netI 0.0506
_diffrn_reflns_Laue_measured_fraction_full 0.997
_diffrn_reflns_Laue_measured_fraction_max 0.861
_diffrn_reflns_limit_h_max 18
_diffrn_reflns_limit_h_min -16
_diffrn_reflns_limit_k_max 16
_diffrn_reflns_limit_k_min -22
_diffrn_reflns_limit_l_max 10
_diffrn_reflns_limit_l_min -11
_diffrn_reflns_number 9246
_diffrn_reflns_point_group_measured_fraction_full 0.997
_diffrn_reflns_point_group_measured_fraction_max 0.861
_diffrn_reflns_theta_full 25.242
_diffrn_reflns_theta_max 29.358
_diffrn_reflns_theta_min 3.308
_diffrn_source 'fine-focus sealed X-ray tube'
_diffrn_source_type 'Enhance (Mo) X-ray Source'
_exptl_absorpt_coefficient_mu 2.221
_exptl_absorpt_correction_T_max 1.00000
_exptl_absorpt_correction_T_min 0.66520
_exptl_absorpt_correction_type multi-scan
_exptl_absorpt_process_details
;
CrysAlisPro 1.171.40.67a (Rigaku Oxford Diffraction, 2019)
Empirical absorption correction using spherical harmonics,
 implemented in SCALE3 ABSPACK scaling algorithm.
;
_exptl_crystal_colour colourless
_exptl_crystal_colour_primary colourless
_exptl_crystal_density_diffrn 1.467
_exptl_crystal_description plate
_exptl_crystal_F_000 840
_exptl_crystal_size_max 0.23
_exptl_crystal_size_mid 0.14
_exptl_crystal_size_min 0.08
_refine_diff_density_max 0.449
_refine_diff_density_min -0.398
_refine_diff_density_rms 0.055
_refine_ls_extinction_method none
_refine_ls_goodness_of_fit_ref 1.039
_refine_ls_hydrogen_treatment mixed
_refine_ls_matrix_type full
_refine_ls_number_parameters 244
_refine_ls_number_reflns 4428
_refine_ls_number_restraints 0
_refine_ls_restrained_S_all 1.039
_refine_ls_R_factor_all 0.1038
_refine_ls_R_factor_gt 0.0518
_refine_ls_shift/su_max 0.000
_refine_ls_shift/su_mean 0.000
_refine_ls_structure_factor_coef Fsqd
_refine_ls_weighting_details 'w=1/[\s^2^(Fo^2^)+(0.0412P)^2^+0.9845P] where P=(Fo^2^+2Fc^2^)/3'
_refine_ls_weighting_scheme calc
_refine_ls_wR_factor_gt 0.0995
_refine_ls_wR_factor_ref 0.1182
_reflns_Friedel_coverage 0.000
_reflns_number_gt 2682
_reflns_number_total 4428
_reflns_threshold_expression 'I > 2\s(I)'
_cod_data_source_file d3cy01732j2.cif
_cod_data_source_block s3br2
_cod_depositor_comments 'Adding full bibliography for 1571255--1571256.cif.'
_cod_original_cell_volume 1866.86(19)
_cod_original_sg_symbol_H-M 'P 21/c'
_cod_database_code 1571255
_shelx_shelxl_version_number 2018/3
_chemical_oxdiff_formula 'C20 H18 Br1 N3 O2'
_shelx_space_group_comment
;
The symmetry employed for this shelxl refinement is uniquely defined
by the following loop, which should always be used as a source of
symmetry information in preference to the above space-group names.
They are only intended as comments.
;
_reflns_odcompleteness_completeness 99.57
_reflns_odcompleteness_iscentric 1
_reflns_odcompleteness_theta 26.32
_olex2_refinement_description
;
1. Fixed Uiso
 At 1.2 times of:
  All C(H) groups, All C(H,H) groups
 At 1.5 times of:
  All C(H,H,H) groups
2.a Secondary CH2 refined with riding coordinates:
 C17(H17A,H17B)
2.b Aromatic/amide H refined with riding coordinates:
 C1(H1), C2(H2), C5(H5), C8(H8), C9(H9), C11(H11), C12(H12), C13(H13), C14(H14)
2.c X=CH2 refined with riding coordinates:
 C19(H19A,H19B)
2.d Idealised Me refined as rotating group:
 C20(H20A,H20B,H20C)
;
_olex2_submission_special_instructions 'No special instructions were received'
_oxdiff_exptl_absorpt_empirical_details
;
Empirical correction (ABSPACK) includes:
- Absorption correction using spherical harmonics
- Frame scaling
;
_oxdiff_exptl_absorpt_empirical_full_max 1.292
_oxdiff_exptl_absorpt_empirical_full_min 0.789

loop_
_space_group_symop_operation_xyz
'x, y, z'
'-x, y+1/2, -z+1/2'
'-x, -y, -z'
'x, -y-1/2, z-1/2'

loop_
_atom_site_label
_atom_site_type_symbol
_atom_site_fract_x
_atom_site_fract_y
_atom_site_fract_z
_atom_site_U_iso_or_equiv
_atom_site_adp_type
_atom_site_occupancy
_atom_site_site_symmetry_order
_atom_site_calc_flag
_atom_site_refinement_flags_posn
_atom_site_refinement_flags_adp
_atom_site_refinement_flags_occupancy
_atom_site_disorder_assembly
_atom_site_disorder_group
Br1 Br 0.17984(3) 0.13138(3) 0.37377(4) 0.07679(19) Uani 1 1 d . . . . .
O1 O 0.44461(16) 0.07078(14) 0.6375(2) 0.0502(5) Uani 1 1 d . . . . .
O2 O 0.44939(18) 0.19644(15) 0.5469(3) 0.0635(7) Uani 1 1 d . . . . .
N1 N 0.0247(2) 0.09836(19) 0.7373(3) 0.0575(7) Uani 1 1 d . . . . .
N2 N 0.0041(2) 0.0808(3) 0.8810(4) 0.0964(13) Uani 1 1 d . . . . .
N3 N 0.15819(17) 0.12689(15) 0.8976(3) 0.0409(6) Uani 1 1 d . . . . .
C1 C 0.1159(2) 0.1253(2) 0.7474(3) 0.0502(8) Uani 1 1 d . . . . .
H1 H 0.146443 0.140875 0.662825 0.060 Uiso 1 1 calc R U . . .
C2 C 0.0863(3) 0.0995(3) 0.9754(4) 0.0852(14) Uani 1 1 d . . . . .
H2 H 0.094796 0.094559 1.084767 0.102 Uiso 1 1 calc R U . . .
C3 C 0.2607(2) 0.1557(2) 0.9598(4) 0.0421(7) Uani 1 1 d . . . . .
H3A H 0.274(2) 0.1440(16) 1.066(4) 0.036(8) Uiso 1 1 d . . . . .
H3B H 0.260(2) 0.213(2) 0.952(3) 0.047(9) Uiso 1 1 d . . . . .
C4 C 0.3337(2) 0.12145(17) 0.8625(3) 0.0367(6) Uani 1 1 d . . . . .
C5 C 0.3628(2) 0.1747(2) 0.7593(3) 0.0452(7) Uani 1 1 d . . . . .
H5 H 0.344001 0.229252 0.764576 0.054 Uiso 1 1 calc R U . . .
C6 C 0.4211(2) 0.1515(2) 0.6420(4) 0.0474(8) Uani 1 1 d . . . . .
C7 C 0.4207(2) 0.01537(19) 0.7446(3) 0.0415(7) Uani 1 1 d . . . . .
C8 C 0.4572(2) -0.0638(2) 0.7241(4) 0.0498(8) Uani 1 1 d . . . . .
H8 H 0.492281 -0.074631 0.642218 0.060 Uiso 1 1 calc R U . . .
C9 C 0.4411(2) -0.1234(2) 0.8236(4) 0.0490(8) Uani 1 1 d . . . . .
H9 H 0.464817 -0.175815 0.809394 0.059 Uiso 1 1 calc R U . . .
C10 C 0.3889(2) -0.10836(19) 0.9493(3) 0.0430(7) Uani 1 1 d . . . . .
C11 C 0.3765(3) -0.1720(2) 1.0552(4) 0.0556(9) Uani 1 1 d . . . . .
H11 H 0.401206 -0.223909 1.039287 0.067 Uiso 1 1 calc R U . . .
C12 C 0.3292(3) -0.1587(3) 1.1794(5) 0.0675(11) Uani 1 1 d . . . . .
H12 H 0.320639 -0.201248 1.247753 0.081 Uiso 1 1 calc R U . . .
C13 C 0.2937(3) -0.0813(3) 1.2041(5) 0.0742(12) Uani 1 1 d . . . . .
H13 H 0.262165 -0.072049 1.290556 0.089 Uiso 1 1 calc R U . . .
C14 C 0.3039(3) -0.0181(2) 1.1044(4) 0.0605(9) Uani 1 1 d . . . . .
H14 H 0.279220 0.033282 1.124619 0.073 Uiso 1 1 calc R U . . .
C15 C 0.3509(2) -0.02869(19) 0.9716(3) 0.0391(7) Uani 1 1 d . . . . .
C16 C 0.36615(19) 0.03617(18) 0.8623(3) 0.0366(6) Uani 1 1 d . . . . .
C17 C -0.0500(3) 0.0841(3) 0.5967(5) 0.0800(12) Uani 1 1 d . . . . .
H17A H -0.016098 0.058314 0.518684 0.096 Uiso 1 1 calc R U . . .
H17B H -0.097945 0.044657 0.624028 0.096 Uiso 1 1 calc R U . . .
C18 C -0.1044(3) 0.1503(3) 0.5240(5) 0.0819(14) Uani 1 1 d . . . . .
C19 C -0.0843(5) 0.2277(4) 0.5620(9) 0.188(4) Uani 1 1 d . . . . .
H19A H -0.030999 0.240684 0.641887 0.225 Uiso 1 1 calc R U . . .
H19B H -0.123589 0.269156 0.508840 0.225 Uiso 1 1 calc R U . . .
C20 C -0.1808(4) 0.1263(4) 0.3825(7) 0.139(3) Uani 1 1 d . . . . .
H20A H -0.147330 0.115055 0.294860 0.208 Uiso 1 1 calc R U . . .
H20B H -0.227751 0.170314 0.355360 0.208 Uiso 1 1 calc R U . . .
H20C H -0.216158 0.078296 0.406906 0.208 Uiso 1 1 calc R U . . .

loop_
_atom_site_aniso_label
_atom_site_aniso_U_11
_atom_site_aniso_U_22
_atom_site_aniso_U_33
_atom_site_aniso_U_23
_atom_site_aniso_U_13
_atom_site_aniso_U_12
Br1 0.1029(4) 0.0858(3) 0.0461(2) -0.01468(18) 0.02545(19) -0.0386(2)
O1 0.0593(14) 0.0491(14) 0.0474(12) 0.0020(10) 0.0240(10) -0.0033(11)
O2 0.0736(16) 0.0597(16) 0.0622(14) 0.0132(12) 0.0259(12) -0.0105(13)
N1 0.0471(17) 0.073(2) 0.0502(16) 0.0054(15) 0.0035(12) -0.0015(15)
N2 0.0515(19) 0.172(4) 0.066(2) 0.022(2) 0.0113(17) -0.019(2)
N3 0.0391(13) 0.0512(16) 0.0327(12) 0.0031(11) 0.0072(10) 0.0070(12)
C1 0.050(2) 0.062(2) 0.0385(16) 0.0029(15) 0.0091(14) -0.0079(17)
C2 0.055(2) 0.159(5) 0.0439(19) 0.018(2) 0.0126(17) -0.013(3)
C3 0.0496(19) 0.041(2) 0.0341(16) -0.0042(14) 0.0043(13) 0.0027(15)
C4 0.0348(15) 0.0394(17) 0.0337(14) -0.0025(12) -0.0002(11) 0.0011(13)
C5 0.0546(19) 0.0358(17) 0.0447(17) 0.0021(14) 0.0073(14) -0.0021(15)
C6 0.0479(19) 0.047(2) 0.0473(17) 0.0019(15) 0.0094(14) -0.0077(16)
C7 0.0407(16) 0.0441(19) 0.0404(15) -0.0003(13) 0.0091(13) -0.0041(15)
C8 0.053(2) 0.052(2) 0.0481(18) -0.0091(16) 0.0172(15) 0.0019(16)
C9 0.0537(19) 0.0386(18) 0.0545(18) -0.0067(15) 0.0081(15) 0.0041(15)
C10 0.0369(16) 0.0420(18) 0.0482(17) -0.0003(14) 0.0018(13) -0.0017(14)
C11 0.057(2) 0.046(2) 0.063(2) 0.0117(17) 0.0052(17) 0.0039(17)
C12 0.064(2) 0.067(3) 0.073(2) 0.033(2) 0.0168(19) 0.007(2)
C13 0.075(3) 0.080(3) 0.078(3) 0.032(2) 0.039(2) 0.023(2)
C14 0.063(2) 0.061(2) 0.064(2) 0.0195(18) 0.0307(17) 0.0190(19)
C15 0.0292(14) 0.0451(18) 0.0425(15) 0.0053(13) 0.0047(12) 0.0005(13)
C16 0.0306(14) 0.0416(17) 0.0364(14) -0.0017(12) 0.0027(11) -0.0033(13)
C17 0.063(2) 0.088(3) 0.079(3) -0.013(2) -0.016(2) -0.011(2)
C18 0.055(2) 0.118(4) 0.065(2) 0.018(3) -0.0122(19) -0.019(3)
C19 0.190(7) 0.086(4) 0.225(8) 0.018(5) -0.140(6) 0.006(4)
C20 0.112(4) 0.171(6) 0.109(4) 0.019(4) -0.052(4) -0.029(4)

loop_
_atom_type_symbol
_atom_type_description
_atom_type_scat_dispersion_real
_atom_type_scat_dispersion_imag
_atom_type_scat_source
C C 0.0033 0.0016 'International Tables Vol C Tables 4.2.6.8 and 6.1.1.4'
H H 0.0000 0.0000 'International Tables Vol C Tables 4.2.6.8 and 6.1.1.4'
Br Br -0.2901 2.4595 'International Tables Vol C Tables 4.2.6.8 and 6.1.1.4'
N N 0.0061 0.0033 'International Tables Vol C Tables 4.2.6.8 and 6.1.1.4'
O O 0.0106 0.0060 'International Tables Vol C Tables 4.2.6.8 and 6.1.1.4'

loop_
_geom_angle_atom_site_label_1
_geom_angle_atom_site_label_2
_geom_angle_atom_site_label_3
_geom_angle
_geom_angle_site_symmetry_1
_geom_angle_site_symmetry_3
_geom_angle_publ_flag
C6 O1 C7 122.7(2) . . ?
N2 N1 C17 120.4(3) . . ?
C1 N1 N2 110.8(3) . . ?
C1 N1 C17 128.7(3) . . ?
C2 N2 N1 103.6(3) . . ?
C1 N3 C2 104.6(3) . . ?
C1 N3 C3 125.7(3) . . ?
C2 N3 C3 129.7(3) . . ?
N1 C1 N3 108.6(3) . . ?
N1 C1 H1 125.7 . . ?
N3 C1 H1 125.7 . . ?
N2 C2 N3 112.4(3) . . ?
N2 C2 H2 123.8 . . ?
N3 C2 H2 123.8 . . ?
N3 C3 H3A 108.1(17) . . ?
N3 C3 H3B 107.0(18) . . ?
N3 C3 C4 110.0(2) . . ?
H3A C3 H3B 106(2) . . ?
C4 C3 H3A 115.6(17) . . ?
C4 C3 H3B 109.5(19) . . ?
C5 C4 C3 114.7(3) . . ?
C5 C4 C16 119.6(3) . . ?
C16 C4 C3 125.5(3) . . ?
C4 C5 H5 118.3 . . ?
C4 C5 C6 123.3(3) . . ?
C6 C5 H5 118.3 . . ?
O1 C6 C5 115.8(3) . . ?
O2 C6 O1 117.9(3) . . ?
O2 C6 C5 126.2(3) . . ?
O1 C7 C8 113.4(3) . . ?
O1 C7 C16 122.8(3) . . ?
C16 C7 C8 123.8(3) . . ?
C7 C8 H8 120.3 . . ?
C9 C8 C7 119.4(3) . . ?
C9 C8 H8 120.3 . . ?
C8 C9 H9 119.3 . . ?
C8 C9 C10 121.4(3) . . ?
C10 C9 H9 119.3 . . ?
C9 C10 C11 119.8(3) . . ?
C9 C10 C15 120.1(3) . . ?
C11 C10 C15 120.1(3) . . ?
C10 C11 H11 119.5 . . ?
C12 C11 C10 121.0(3) . . ?
C12 C11 H11 119.5 . . ?
C11 C12 H12 120.3 . . ?
C11 C12 C13 119.4(3) . . ?
C13 C12 H12 120.3 . . ?
C12 C13 H13 119.3 . . ?
C14 C13 C12 121.5(3) . . ?
C14 C13 H13 119.3 . . ?
C13 C14 H14 119.2 . . ?
C13 C14 C15 121.6(4) . . ?
C15 C14 H14 119.2 . . ?
C10 C15 C16 119.1(3) . . ?
C14 C15 C10 116.4(3) . . ?
C14 C15 C16 124.5(3) . . ?
C7 C16 C4 115.5(3) . . ?
C7 C16 C15 116.3(3) . . ?
C15 C16 C4 128.3(3) . . ?
N1 C17 H17A 107.6 . . ?
N1 C17 H17B 107.6 . . ?
H17A C17 H17B 107.0 . . ?
C18 C17 N1 119.0(4) . . ?
C18 C17 H17A 107.6 . . ?
C18 C17 H17B 107.6 . . ?
C17 C18 C20 113.3(5) . . ?
C19 C18 C17 124.2(4) . . ?
C19 C18 C20 122.1(5) . . ?
C18 C19 H19A 120.0 . . ?
C18 C19 H19B 120.0 . . ?
H19A C19 H19B 120.0 . . ?
C18 C20 H20A 109.5 . . ?
C18 C20 H20B 109.5 . . ?
C18 C20 H20C 109.5 . . ?
H20A C20 H20B 109.5 . . ?
H20A C20 H20C 109.5 . . ?
H20B C20 H20C 109.5 . . ?

loop_
_geom_bond_atom_site_label_1
_geom_bond_atom_site_label_2
_geom_bond_distance
_geom_bond_site_symmetry_2
_geom_bond_publ_flag
O1 C6 1.359(4) . ?
O1 C7 1.368(3) . ?
O2 C6 1.208(4) . ?
N1 N2 1.342(4) . ?
N1 C1 1.297(4) . ?
N1 C17 1.453(4) . ?
N2 C2 1.294(5) . ?
N3 C1 1.319(3) . ?
N3 C2 1.346(4) . ?
N3 C3 1.473(4) . ?
C1 H1 0.9300 . ?
C2 H2 0.9300 . ?
C3 H3A 0.92(3) . ?
C3 H3B 0.94(3) . ?
C3 C4 1.506(4) . ?
C4 C5 1.347(4) . ?
C4 C16 1.461(4) . ?
C5 H5 0.9300 . ?
C5 C6 1.433(4) . ?
C7 C8 1.406(4) . ?
C7 C16 1.392(4) . ?
C8 H8 0.9300 . ?
C8 C9 1.337(4) . ?
C9 H9 0.9300 . ?
C9 C10 1.409(4) . ?
C10 C11 1.410(4) . ?
C10 C15 1.424(4) . ?
C11 H11 0.9300 . ?
C11 C12 1.352(5) . ?
C12 H12 0.9300 . ?
C12 C13 1.382(6) . ?
C13 H13 0.9300 . ?
C13 C14 1.363(5) . ?
C14 H14 0.9300 . ?
C14 C15 1.408(4) . ?
C15 C16 1.454(4) . ?
C17 H17A 0.9700 . ?
C17 H17B 0.9700 . ?
C17 C18 1.394(6) . ?
C18 C19 1.323(7) . ?
C18 C20 1.505(6) . ?
C19 H19A 0.9300 . ?
C19 H19B 0.9300 . ?
C20 H20A 0.9600 . ?
C20 H20B 0.9600 . ?
C20 H20C 0.9600 . ?

loop_
_geom_torsion_atom_site_label_1
_geom_torsion_atom_site_label_2
_geom_torsion_atom_site_label_3
_geom_torsion_atom_site_label_4
_geom_torsion
_geom_torsion_site_symmetry_1
_geom_torsion_site_symmetry_2
_geom_torsion_site_symmetry_3
_geom_torsion_site_symmetry_4
_geom_torsion_publ_flag
O1 C7 C8 C9 178.4(3) . . . . ?
O1 C7 C16 C4 1.3(4) . . . . ?
O1 C7 C16 C15 -177.2(2) . . . . ?
N1 N2 C2 N3 -0.9(6) . . . . ?
N1 C17 C18 C19 9.0(9) . . . . ?
N1 C17 C18 C20 -178.5(4) . . . . ?
N2 N1 C1 N3 -0.4(4) . . . . ?
N2 N1 C17 C18 102.0(5) . . . . ?
N3 C3 C4 C5 102.6(3) . . . . ?
N3 C3 C4 C16 -71.6(3) . . . . ?
C1 N1 N2 C2 0.8(5) . . . . ?
C1 N1 C17 C18 -80.3(6) . . . . ?
C1 N3 C2 N2 0.7(5) . . . . ?
C1 N3 C3 C4 -45.3(4) . . . . ?
C2 N3 C1 N1 -0.2(4) . . . . ?
C2 N3 C3 C4 137.1(4) . . . . ?
C3 N3 C1 N1 -178.3(3) . . . . ?
C3 N3 C2 N2 178.7(4) . . . . ?
C3 C4 C5 C6 -171.6(3) . . . . ?
C3 C4 C16 C7 169.8(3) . . . . ?
C3 C4 C16 C15 -12.0(4) . . . . ?
C4 C5 C6 O1 1.3(4) . . . . ?
C4 C5 C6 O2 -179.9(3) . . . . ?
C5 C4 C16 C7 -4.2(4) . . . . ?
C5 C4 C16 C15 174.0(3) . . . . ?
C6 O1 C7 C8 -176.4(3) . . . . ?
C6 O1 C7 C16 3.2(4) . . . . ?
C7 O1 C6 O2 176.6(3) . . . . ?
C7 O1 C6 C5 -4.5(4) . . . . ?
C7 C8 C9 C10 -0.5(5) . . . . ?
C8 C7 C16 C4 -179.2(3) . . . . ?
C8 C7 C16 C15 2.4(4) . . . . ?
C8 C9 C10 C11 -177.7(3) . . . . ?
C8 C9 C10 C15 0.8(5) . . . . ?
C9 C10 C11 C12 178.1(3) . . . . ?
C9 C10 C15 C14 -177.1(3) . . . . ?
C9 C10 C15 C16 0.5(4) . . . . ?
C10 C11 C12 C13 -0.9(6) . . . . ?
C10 C15 C16 C4 179.8(3) . . . . ?
C10 C15 C16 C7 -2.0(4) . . . . ?
C11 C10 C15 C14 1.4(4) . . . . ?
C11 C10 C15 C16 179.0(3) . . . . ?
C11 C12 C13 C14 1.0(6) . . . . ?
C12 C13 C14 C15 0.1(6) . . . . ?
C13 C14 C15 C10 -1.3(5) . . . . ?
C13 C14 C15 C16 -178.7(3) . . . . ?
C14 C15 C16 C4 -2.8(5) . . . . ?
C14 C15 C16 C7 175.4(3) . . . . ?
C15 C10 C11 C12 -0.4(5) . . . . ?
C16 C4 C5 C6 3.0(4) . . . . ?
C16 C7 C8 C9 -1.2(5) . . . . ?
C17 N1 N2 C2 178.9(4) . . . . ?
C17 N1 C1 N3 -178.3(4) . . . . ?
